data_7006471
loop_
_publ_author_name
'Mochida, Tomoyuki'
'Okazawa, Kazuya'
'Horikoshi, Ryo'

_publ_section_title
;
 Metal complexes from 1,1'-di(pyrazinyl)ferrocene: coordination
 polymers and bridged diferrocenes.
;
_journal_issue 5
_journal_name_full 'Dalton transactions (Cambridge, England : 2003)'
_journal_page_first 693
_journal_page_last 704
_journal_paper_doi 10.1039/b511286a
_journal_year 2006
_chemical_formula_moiety 'C18 H14 Fe N4 '
_chemical_formula_sum 'C18 H14 Fe N4'
_chemical_formula_weight 342.18
_space_group_IT_number 61
_symmetry_cell_setting orthorhombic
_symmetry_Int_Tables_number 61
_symmetry_space_group_name_Hall '-P 2ac 2ab'
_symmetry_space_group_name_H-M 'P b c a'
_cell_angle_alpha 90
_cell_angle_beta 90
_cell_angle_gamma 90
_cell_formula_units_Z 8
_cell_length_a 9.384(3)
_cell_length_b 11.056(4)
_cell_length_c 27.821(10)
_cell_measurement_reflns_used 7228
_cell_measurement_temperature 296
_cell_measurement_theta_max 27.5
_cell_measurement_theta_min 3.2
_cell_volume 2886.4(17)
_computing_cell_refinement CrystalClear
_computing_data_collection CrystalClear
_computing_data_reduction CrystalStructure
_computing_publication_material 'CrystalStructure Ver. 3.5.1'
_computing_structure_refinement CRYSTALS
_computing_structure_solution SIR92
_diffrn_detector_area_resol_mean 7.31
_diffrn_measured_fraction_theta_full 0.8725
_diffrn_measured_fraction_theta_max 0.8725
_diffrn_measurement_device_type 'Rigaku Mercury'
_diffrn_measurement_method \w
_diffrn_radiation_type 'Mo K\a'
_diffrn_radiation_wavelength 0.7107
_diffrn_reflns_av_R_equivalents 0.034
_diffrn_reflns_limit_h_max 9
_diffrn_reflns_limit_h_min -12
_diffrn_reflns_limit_k_max 14
_diffrn_reflns_limit_k_min -12
_diffrn_reflns_limit_l_max 23
_diffrn_reflns_limit_l_min -36
_diffrn_reflns_number 37482
_diffrn_reflns_theta_full 27.48
_diffrn_reflns_theta_max 27.48
_exptl_absorpt_coefficient_mu 1.048
_exptl_absorpt_correction_T_max 0.949
_exptl_absorpt_correction_T_min 0.642
_exptl_absorpt_correction_type numerical
_exptl_absorpt_process_details '(Numabs, HIGASHI, T., Rigaku Co.,1999)'
_exptl_crystal_colour brown
_exptl_crystal_density_diffrn 1.575
_exptl_crystal_density_method 'not measured'
_exptl_crystal_description prism
_exptl_crystal_F_000 1408.00
_exptl_crystal_size_max 0.40
_exptl_crystal_size_mid 0.20
_exptl_crystal_size_min 0.05
_refine_diff_density_max 0.66
_refine_diff_density_min -0.41
_refine_ls_extinction_method none
_refine_ls_goodness_of_fit_ref 1.005
_refine_ls_hydrogen_treatment refall
_refine_ls_number_parameters 222
_refine_ls_number_reflns 2866
_refine_ls_R_factor_gt 0.0390
_refine_ls_shift/su_max 0.0000
_refine_ls_structure_factor_coef Fsqd
_refine_ls_weighting_details 'w = 1/[0.0022Fo^2^ + 1.0000\s(Fo^2^)]/(4Fo^2^)'
_refine_ls_weighting_scheme calc
_refine_ls_wR_factor_ref 0.1140
_reflns_number_gt 2849
_reflns_number_total 3294
_reflns_threshold_expression F^2^>2.0\s(F^2^)
_cod_data_source_file b511286a.txt
_cod_data_source_block L1
_cod_original_cell_volume 2886.4(18)
_cod_original_sg_symbol_H-M 'p b c a'
_cod_original_formula_sum 'C18 H14 Fe N4 '
_cod_database_code 7006471

loop_
_symmetry_equiv_pos_as_xyz
x,y,z
-x,-y,-z
-x+1/2,y+1/2,z
x+1/2,-y+1/2,-z
x,-y+1/2,z+1/2
-x,y+1/2,-z+1/2
-x+1/2,-y,z+1/2
x+1/2,y,-z+1/2

loop_
_atom_site_label
_atom_site_type_symbol
_atom_site_fract_x
_atom_site_fract_y
_atom_site_fract_z
_atom_site_U_iso_or_equiv
_atom_site_adp_type
_atom_site_occupancy
_atom_site_symmetry_multiplicity
_atom_site_calc_flag
_atom_site_refinement_flags
_atom_site_disorder_assembly
_atom_site_disorder_group
Fe(1) Fe 0.46062(3) 0.06930(3) 0.174760(10) 0.02902(10) Uani 1.00 1 d . . .
N(1) N 0.7123(2) 0.0119(2) 0.01170(7) 0.0411(5) Uani 1.00 1 d . . .
N(2) N 0.5426(2) 0.1986(2) 0.04895(7) 0.0396(5) Uani 1.00 1 d . . .
N(3) N 0.9370(2) 0.1820(2) 0.09272(7) 0.0411(5) Uani 1.00 1 d . . .
N(4) N 0.8416(2) -0.0250(2) 0.14021(6) 0.0340(4) Uani 1.00 1 d . . .
C(1) C 0.5292(2) 0.0842(2) 0.06450(7) 0.0304(5) Uani 1.00 1 d . . .
C(2) C 0.6152(2) -0.0081(2) 0.04550(7) 0.0346(5) Uani 1.00 1 d . . .
C(3) C 0.7251(2) 0.1268(3) -0.00311(9) 0.0462(6) Uani 1.00 1 d . . .
C(4) C 0.6420(3) 0.2173(2) 0.01491(8) 0.0459(6) Uani 1.00 1 d . . .
C(5) C 0.4223(2) 0.0617(2) 0.10195(8) 0.0321(5) Uani 1.00 1 d . . .
C(6) C 0.3882(2) -0.0509(2) 0.12432(8) 0.0378(6) Uani 1.00 1 d . . .
C(7) C 0.2813(2) -0.0286(3) 0.15953(9) 0.0458(6) Uani 1.00 1 d . . .
C(8) C 0.2501(2) 0.0973(3) 0.15925(9) 0.0466(7) Uani 1.00 1 d . . .
C(9) C 0.3369(2) 0.1531(2) 0.12398(8) 0.0398(6) Uani 1.00 1 d . . .
C(10) C 0.7865(2) 0.0842(2) 0.15023(7) 0.0275(5) Uani 1.00 1 d . . .
C(11) C 0.8348(2) 0.1866(2) 0.12600(7) 0.0355(5) Uani 1.00 1 d . . .
C(12) C 0.9892(3) 0.0733(2) 0.08315(9) 0.0400(6) Uani 1.00 1 d . . .
C(13) C 0.9421(2) -0.0286(2) 0.10643(9) 0.0381(6) Uani 1.00 1 d . . .
C(14) C 0.6745(2) 0.0897(2) 0.18712(7) 0.0311(5) Uani 1.00 1 d . . .
C(15) C 0.6206(2) -0.0114(2) 0.21316(7) 0.0371(6) Uani 1.00 1 d . . .
C(16) C 0.5121(3) 0.0301(3) 0.24447(8) 0.0448(7) Uani 1.00 1 d . . .
C(17) C 0.4982(3) 0.1569(2) 0.23820(8) 0.0443(6) Uani 1.00 1 d . . .
C(18) C 0.5982(2) 0.1949(2) 0.20270(8) 0.0371(5) Uani 1.00 1 d . . .
H(1) H 0.4299 -0.1270 0.11691 0.0453 Uiso 1.00 1 c . . .
H(2) H 0.2387 -0.0878 0.17970 0.0550 Uiso 1.00 1 c . . .
H(3) H 0.1834 0.1367 0.17957 0.0558 Uiso 1.00 1 c . . .
H(4) H 0.3381 0.2369 0.11634 0.0481 Uiso 1.00 1 c . . .
H(5) H 0.6512 -0.0929 0.21000 0.0444 Uiso 1.00 1 c . . .
H(6) H 0.4572 -0.0180 0.26583 0.0536 Uiso 1.00 1 c . . .
H(7) H 0.4323 0.2075 0.25454 0.0533 Uiso 1.00 1 c . . .
H(8) H 0.6115 0.2752 0.19145 0.0445 Uiso 1.00 1 c . . .
H(9) H 0.6030 -0.0882 0.05711 0.0415 Uiso 1.00 1 c . . .
H(10) H 0.6542 0.2970 0.00285 0.0550 Uiso 1.00 1 c . . .
H(11) H 0.7945 0.1455 -0.02681 0.0555 Uiso 1.00 1 c . . .
H(12) H 0.7936 0.2627 0.13368 0.0425 Uiso 1.00 1 c . . .
H(13) H 1.0614 0.0661 0.05937 0.0479 Uiso 1.00 1 c . . .
H(14) H 0.9830 -0.1045 0.09833 0.0461 Uiso 1.00 1 c . . .

loop_
_atom_site_aniso_label
_atom_site_aniso_U_11
_atom_site_aniso_U_22
_atom_site_aniso_U_33
_atom_site_aniso_U_12
_atom_site_aniso_U_13
_atom_site_aniso_U_23
Fe(1) 0.0294(2) 0.0309(2) 0.0267(2) -0.00151(10) 0.00053(10) -0.00165(11)
N(1) 0.0417(9) 0.0470(12) 0.0345(9) 0.0025(8) -0.0020(7) -0.0010(8)
N(2) 0.0524(11) 0.0306(10) 0.0358(10) 0.0015(8) -0.0055(7) 0.0023(8)
N(3) 0.0447(9) 0.0352(10) 0.0435(11) -0.0053(8) 0.0038(8) 0.0044(8)
N(4) 0.0364(8) 0.0260(8) 0.0398(10) -0.0002(7) -0.0029(7) 0.0024(7)
C(1) 0.0344(10) 0.0312(11) 0.0257(10) -0.0010(7) -0.0084(7) -0.0014(8)
C(2) 0.0376(10) 0.0338(11) 0.0323(10) 0.0004(8) -0.0068(8) 0.0015(8)
C(3) 0.0462(12) 0.059(2) 0.0336(11) -0.0080(11) 0.0019(10) 0.0055(10)
C(4) 0.0603(13) 0.0402(13) 0.0371(12) -0.0087(10) -0.0052(10) 0.0077(10)
C(5) 0.0321(9) 0.0352(11) 0.0290(10) -0.0010(7) -0.0061(8) -0.0015(8)
C(6) 0.0391(10) 0.0350(11) 0.0392(12) -0.0071(8) -0.0033(9) -0.0047(9)
C(7) 0.0372(11) 0.053(2) 0.0466(13) -0.0152(10) 0.0018(10) -0.0014(11)
C(8) 0.0285(10) 0.063(2) 0.0481(13) 0.0036(10) -0.0001(10) -0.0035(12)
C(9) 0.0351(10) 0.0451(13) 0.0394(12) 0.0080(9) -0.0047(8) -0.0028(9)
C(10) 0.0267(9) 0.0266(10) 0.0293(9) -0.0009(7) -0.0064(7) 0.0003(7)
C(11) 0.0389(10) 0.0268(10) 0.0407(11) -0.0011(8) 0.0003(8) 0.0019(9)
C(12) 0.0358(10) 0.045(1) 0.0390(13) -0.0006(9) 0.0025(9) -0.0019(10)
C(13) 0.0355(10) 0.0350(11) 0.0439(12) 0.0044(8) -0.0025(9) -0.0044(10)
C(14) 0.0333(10) 0.0314(10) 0.0286(10) -0.0017(8) -0.0043(8) 0.0006(8)
C(15) 0.0396(10) 0.0392(12) 0.0325(11) -0.0003(8) -0.0026(8) 0.0076(9)
C(16) 0.0497(12) 0.059(2) 0.0260(11) -0.0022(12) 0.0009(9) 0.0066(11)
C(17) 0.0500(11) 0.052(2) 0.0313(11) -0.0004(11) 0.0021(10) -0.0132(10)
C(18) 0.0420(11) 0.0334(11) 0.0358(11) -0.0028(9) -0.0025(9) -0.0084(9)

loop_
_atom_type_symbol
_atom_type_description
_atom_type_scat_dispersion_real
_atom_type_scat_dispersion_imag
_atom_type_scat_source
C C 0.003 0.002
;
International Tables for Crystallography
(1992, Vol. C, Tables 4.2.6.8 and 6.1.1.4)
;
H H 0.000 0.000
;
International Tables for Crystallography
(1992, Vol. C, Table 6.1.1.4)
;
Fe Fe 0.346 0.844
;
International Tables for Crystallography
(1992, Vol. C, Tables 4.2.6.8 and 6.1.1.4)
;
N N 0.006 0.003
;
International Tables for Crystallography
(1992, Vol. C, Tables 4.2.6.8 and 6.1.1.4)
;

loop_
_geom_angle_atom_site_label_1
_geom_angle_atom_site_label_2
_geom_angle_atom_site_label_3
_geom_angle
_geom_angle_publ_flag
_geom_angle_site_symmetry_1
_geom_angle_site_symmetry_2
_geom_angle_site_symmetry_3
C(2) N(1) C(3) 115.9(2) yes . . .
C(1) N(2) C(4) 115.9(2) yes . . .
C(11) N(3) C(12) 116.1(2) yes . . .
C(10) N(4) C(13) 116.5(2) yes . . .
C(2) C(1) C(5) 122.5(2) yes . . .
C(2) C(1) N(2) 120.6(2) yes . . .
C(5) C(1) N(2) 116.9(2) yes . . .
N(1) C(2) C(1) 122.7(2) yes . . .
C(4) C(3) N(1) 122.1(2) yes . . .
N(2) C(4) C(3) 122.8(2) yes . . .
C(6) C(5) C(9) 107.7(2) yes . . .
C(6) C(5) Fe(1) 69.3(1) yes . . .
C(6) C(5) C(1) 127.6(2) yes . . .
C(9) C(5) Fe(1) 69.3(1) yes . . .
C(9) C(5) C(1) 124.7(2) yes . . .
Fe(1) C(5) C(1) 124.9(1) yes . . .
C(7) C(6) Fe(1) 69.5(1) yes . . .
C(7) C(6) C(5) 107.9(2) yes . . .
C(5) C(6) Fe(1) 70.0(1) yes . . .
C(8) C(7) Fe(1) 69.7(1) yes . . .
C(8) C(7) C(6) 108.1(2) yes . . .
C(6) C(7) Fe(1) 69.8(1) yes . . .
C(9) C(8) Fe(1) 70.0(1) yes . . .
C(9) C(8) C(7) 108.2(2) yes . . .
C(7) C(8) Fe(1) 69.6(1) yes . . .
C(5) C(9) Fe(1) 70.0(1) yes . . .
C(5) C(9) C(8) 108.1(2) yes . . .
C(8) C(9) Fe(1) 69.6(1) yes . . .
C(11) C(10) C(14) 122.4(2) yes . . .
C(11) C(10) N(4) 120.3(2) yes . . .
C(14) C(10) N(4) 117.2(2) yes . . .
N(3) C(11) C(10) 122.6(2) yes . . .
C(13) C(12) N(3) 122.0(2) yes . . .
N(4) C(13) C(12) 122.4(2) yes . . .
C(15) C(14) C(18) 107.8(2) yes . . .
C(15) C(14) Fe(1) 69.6(1) yes . . .
C(15) C(14) C(10) 125.2(2) yes . . .
C(18) C(14) Fe(1) 69.5(1) yes . . .
C(18) C(14) C(10) 127.0(2) yes . . .
Fe(1) C(14) C(10) 125.4(1) yes . . .
C(16) C(15) Fe(1) 69.7(1) yes . . .
C(16) C(15) C(14) 108.3(2) yes . . .
C(14) C(15) Fe(1) 69.7(1) yes . . .
C(17) C(16) Fe(1) 69.7(1) yes . . .
C(17) C(16) C(15) 108.1(2) yes . . .
C(15) C(16) Fe(1) 69.8(1) yes . . .
C(18) C(17) Fe(1) 69.8(1) yes . . .
C(18) C(17) C(16) 108.4(2) yes . . .
C(16) C(17) Fe(1) 69.7(1) yes . . .
C(14) C(18) Fe(1) 69.5(1) yes . . .
C(14) C(18) C(17) 107.5(2) yes . . .
C(17) C(18) Fe(1) 69.5(1) yes . . .

loop_
_geom_bond_atom_site_label_1
_geom_bond_atom_site_label_2
_geom_bond_distance
_geom_bond_publ_flag
_geom_bond_site_symmetry_1
_geom_bond_site_symmetry_2
Fe(1) C(5) 2.059(2) yes . .
Fe(1) C(6) 2.049(2) yes . .
Fe(1) C(7) 2.045(2) yes . .
Fe(1) C(8) 2.045(2) yes . .
Fe(1) C(9) 2.050(2) yes . .
Fe(1) C(14) 2.049(2) yes . .
Fe(1) C(15) 2.047(2) yes . .
Fe(1) C(16) 2.045(2) yes . .
Fe(1) C(17) 2.044(2) yes . .
Fe(1) C(18) 2.049(2) yes . .
N(1) C(2) 1.328(3) yes . .
N(1) C(3) 1.341(3) yes . .
N(2) C(1) 1.343(3) yes . .
N(2) C(4) 1.345(3) yes . .
N(3) C(11) 1.334(3) yes . .
N(3) C(12) 1.325(3) yes . .
N(4) C(10) 1.342(3) yes . .
N(4) C(13) 1.332(3) yes . .
C(1) C(2) 1.404(3) yes . .
C(1) C(5) 1.468(3) yes . .
C(3) C(4) 1.364(4) yes . .
C(5) C(6) 1.428(3) yes . .
C(5) C(9) 1.428(3) yes . .
C(6) C(7) 1.424(3) yes . .
C(7) C(8) 1.422(4) yes . .
C(8) C(9) 1.416(3) yes . .
C(10) C(11) 1.394(3) yes . .
C(10) C(14) 1.470(3) yes . .
C(12) C(13) 1.373(3) yes . .
C(14) C(15) 1.425(3) yes . .
C(14) C(18) 1.433(3) yes . .
C(15) C(16) 1.416(3) yes . .
C(16) C(17) 1.419(4) yes . .
C(17) C(18) 1.425(3) yes . .

loop_
_geom_contact_atom_site_label_1
_geom_contact_atom_site_label_2
_geom_contact_distance
_geom_contact_publ_flag
_geom_contact_site_symmetry_1
_geom_contact_site_symmetry_2
Fe(1) C(1) 3.139(2) yes . 55501
Fe(1) C(5) 2.059(2) yes . 55501
Fe(1) C(6) 2.049(2) yes . 55501
Fe(1) C(7) 2.045(2) yes . 55501
Fe(1) C(8) 2.045(2) yes . 55501
Fe(1) C(9) 2.050(2) yes . 55501
Fe(1) C(10) 3.138(2) yes . 55501
Fe(1) C(14) 2.049(2) yes . 55501
Fe(1) C(15) 2.047(2) yes . 55501
Fe(1) C(16) 2.045(2) yes . 55501
Fe(1) C(17) 2.044(2) yes . 55501
Fe(1) C(18) 2.049(2) yes . 55501
N(1) N(2) 2.806(3) yes . 55501
N(1) C(1) 2.397(3) yes . 55501
N(1) C(1) 3.280(3) yes . 65505
N(1) C(2) 3.461(3) yes . 65505
N(1) C(4) 2.367(3) yes . 55501
N(1) C(4) 3.533(3) yes . 64502
N(1) C(5) 3.501(3) yes . 65505
N(1) C(12) 3.342(3) yes . 55501
N(1) C(13) 3.435(3) yes . 55501
N(2) N(1) 2.806(3) yes . 55501
N(2) C(2) 2.386(3) yes . 55501
N(2) C(3) 2.379(3) yes . 55501
N(2) C(5) 2.395(3) yes . 55501
N(2) C(9) 2.887(3) yes . 55501
N(2) C(11) 3.483(3) yes . 55501
N(2) C(13) 3.417(3) yes . 65502
N(3) N(4) 2.790(3) yes . 55501
N(3) C(3) 3.382(3) yes . 55501
N(3) C(4) 3.536(3) yes . 55501
N(3) C(6) 3.490(3) yes . 65502
N(3) C(8) 3.597(3) yes . 65501
N(3) C(10) 2.392(3) yes . 55501
N(3) C(13) 2.360(3) yes . 55501
N(4) N(3) 2.790(3) yes . 55501
N(4) C(2) 3.390(3) yes . 55501
N(4) C(11) 2.373(3) yes . 55501
N(4) C(12) 2.370(3) yes . 55501
N(4) C(14) 2.401(3) yes . 55501
N(4) C(15) 2.905(3) yes . 55501
N(4) C(18) 3.597(3) yes . 64502
C(1) Fe(1) 3.139(2) yes . 55501
C(1) N(1) 2.397(3) yes . 55501
C(1) N(1) 3.280(3) yes . 65505
C(1) C(2) 3.451(3) yes . 65505
C(1) C(3) 2.671(3) yes . 55501
C(1) C(4) 2.278(3) yes . 55501
C(1) C(6) 2.598(3) yes . 55501
C(1) C(9) 2.565(3) yes . 55501
C(1) C(10) 3.394(3) yes . 55501
C(1) C(11) 3.526(3) yes . 55501
C(2) N(1) 3.461(3) yes . 65505
C(2) N(2) 2.386(3) yes . 55501
C(2) N(4) 3.390(3) yes . 55501
C(2) C(1) 3.451(3) yes . 65505
C(2) C(2) 3.334(3) yes . 65505
C(2) C(3) 2.262(3) yes . 55501
C(2) C(4) 2.645(3) yes . 55501
C(2) C(5) 2.518(3) yes . 55501
C(2) C(6) 3.093(3) yes . 55501
C(2) C(10) 3.480(3) yes . 55501
C(2) C(13) 3.512(3) yes . 55501
C(3) N(2) 2.379(3) yes . 55501
C(3) N(3) 3.382(3) yes . 55501
C(3) C(1) 2.671(3) yes . 55501
C(3) C(2) 2.262(3) yes . 55501
C(3) C(12) 3.500(3) yes . 55501
C(4) N(1) 2.367(3) yes . 55501
C(4) N(1) 3.533(3) yes . 65502
C(4) N(3) 3.536(3) yes . 55501
C(4) C(1) 2.278(3) yes . 55501
C(4) C(2) 2.645(3) yes . 55501
C(4) C(11) 3.597(3) yes . 55501
C(5) Fe(1) 2.059(2) yes . 55501
C(5) N(1) 3.501(3) yes . 65505
C(5) N(2) 2.395(3) yes . 55501
C(5) C(2) 2.518(3) yes . 55501
C(5) C(7) 2.305(3) yes . 55501
C(5) C(8) 2.303(3) yes . 55501
C(5) C(14) 3.363(3) yes . 55501
C(5) C(18) 3.570(3) yes . 55501
C(6) Fe(1) 2.049(2) yes . 55501
C(6) N(3) 3.490(3) yes . 64502
C(6) C(1) 2.598(3) yes . 55501
C(6) C(2) 3.093(3) yes . 55501
C(6) C(8) 2.304(3) yes . 55501
C(6) C(9) 2.307(3) yes . 55501
C(6) C(14) 3.562(3) yes . 55501
C(6) C(15) 3.325(3) yes . 55501
C(7) Fe(1) 2.045(2) yes . 55501
C(7) C(5) 2.305(3) yes . 55501
C(7) C(9) 2.299(4) yes . 55501
C(7) C(15) 3.521(3) yes . 55501
C(7) C(16) 3.271(3) yes . 55501
C(8) Fe(1) 2.045(2) yes . 55501
C(8) C(5) 2.303(3) yes . 55501
C(8) C(6) 2.304(3) yes . 55501
C(8) C(16) 3.495(3) yes . 55501
C(8) C(17) 3.268(3) yes . 55501
C(9) Fe(1) 2.050(2) yes . 55501
C(9) N(2) 2.887(3) yes . 55501
C(9) C(1) 2.565(3) yes . 55501
C(9) C(6) 2.307(3) yes . 55501
C(9) C(7) 2.299(4) yes . 55501
C(9) C(17) 3.520(3) yes . 55501
C(9) C(18) 3.320(3) yes . 55501
C(10) Fe(1) 3.138(2) yes . 55501
C(10) N(3) 2.392(3) yes . 55501
C(10) C(1) 3.394(3) yes . 55501
C(10) C(2) 3.480(3) yes . 55501
C(10) C(12) 2.667(3) yes . 55501
C(10) C(13) 2.274(3) yes . 55501
C(10) C(15) 2.570(3) yes . 55501
C(10) C(18) 2.598(3) yes . 55501
C(11) N(2) 3.483(3) yes . 55501
C(11) N(4) 2.373(3) yes . 55501
C(11) C(1) 3.526(3) yes . 55501
C(11) C(4) 3.597(3) yes . 55501
C(11) C(12) 2.256(3) yes . 55501
C(11) C(13) 2.641(3) yes . 55501
C(11) C(14) 2.510(3) yes . 55501
C(11) C(18) 3.081(3) yes . 55501
C(12) N(1) 3.342(3) yes . 55501
C(12) N(4) 2.370(3) yes . 55501
C(12) C(3) 3.500(3) yes . 55501
C(12) C(8) 3.248(3) yes . 65501
C(12) C(9) 3.565(3) yes . 65501
C(12) C(10) 2.667(3) yes . 55501
C(12) C(11) 2.256(3) yes . 55501
C(13) N(1) 3.435(3) yes . 55501
C(13) N(2) 3.417(3) yes . 64502
C(13) N(3) 2.360(3) yes . 55501
C(13) C(2) 3.512(3) yes . 55501
C(13) C(7) 3.509(3) yes . 65501
C(13) C(8) 3.529(3) yes . 65501
C(13) C(10) 2.274(3) yes . 55501
C(13) C(11) 2.641(3) yes . 55501
C(14) Fe(1) 2.049(2) yes . 55501
C(14) N(4) 2.401(3) yes . 55501
C(14) C(5) 3.363(3) yes . 55501
C(14) C(6) 3.562(3) yes . 55501
C(14) C(11) 2.510(3) yes . 55501
C(14) C(16) 2.302(3) yes . 55501
C(14) C(17) 2.304(3) yes . 55501
C(15) Fe(1) 2.047(2) yes . 55501
C(15) N(4) 2.905(3) yes . 55501
C(15) C(6) 3.325(3) yes . 55501
C(15) C(7) 3.521(3) yes . 55501
C(15) C(10) 2.570(3) yes . 55501
C(15) C(17) 2.295(3) yes . 55501
C(15) C(18) 2.309(3) yes . 55501
C(16) Fe(1) 2.045(2) yes . 55501
C(16) C(7) 3.271(3) yes . 55501
C(16) C(8) 3.495(3) yes . 55501
C(16) C(8) 3.566(3) yes . 55508
C(16) C(14) 2.302(3) yes . 55501
C(16) C(18) 2.306(3) yes . 55501
C(17) Fe(1) 2.044(2) yes . 55501
C(17) C(8) 3.268(3) yes . 55501
C(17) C(9) 3.520(3) yes . 55501
C(17) C(14) 2.304(3) yes . 55501
C(17) C(15) 2.295(3) yes . 55501
C(18) Fe(1) 2.049(2) yes . 55501
C(18) N(4) 3.597(3) yes . 65502
C(18) C(5) 3.570(3) yes . 55501
C(18) C(9) 3.320(3) yes . 55501
C(18) C(10) 2.598(3) yes . 55501
C(18) C(11) 3.081(3) yes . 55501
C(18) C(15) 2.309(3) yes . 55501
C(18) C(16) 2.306(3) yes . 55501
